data_4000801
loop_
_publ_author_name
'Meng, Chang-Yu'
'Chen, Hong'
'Wang, Peng'
'Chen, Ling'

_publ_section_title
;
 Syntheses, Structures, and Magnetic and Thermoelectric Properties of
 Double-Tunnel Tellurides: AxRE2Cu6--xTe6(A = K--Cs; RE = La--Nd)
;
_journal_issue 22
_journal_name_full 'Chemistry of Materials'
_journal_page_first 4910
_journal_paper_doi 10.1021/cm201574a
_journal_volume 23
_journal_year 2011
_chemical_formula_moiety 'Cs0.25 Cu1.75 La0.67 Te2'
_chemical_formula_sum 'Cs0.25 Cu1.75 La0.67 Te2'
_chemical_formula_weight 492.23
_chemical_name_systematic
; 
 ? 
;
_space_group_IT_number 176
_symmetry_cell_setting hexagonal
_symmetry_space_group_name_Hall '-P 6c'
_symmetry_space_group_name_H-M 'P 63/m'
_atom_sites_solution_primary direct
_atom_sites_solution_secondary difmap
_audit_creation_method SHELXL-97
_cell_angle_alpha 90.00
_cell_angle_beta 90.00
_cell_angle_gamma 120.00
_cell_formula_units_Z 3
_cell_length_a 10.0841(6)
_cell_length_b 10.0841(6)
_cell_length_c 4.2366(6)
_cell_measurement_reflns_used 431
_cell_measurement_temperature 293(2)
_cell_measurement_theta_max 27.4372
_cell_measurement_theta_min 2.3320
_cell_volume 373.10(6)
_computing_cell_refinement 'CrystalClear (Rigaku Inc., 2007)'
_computing_data_collection 'CrystalClear (Rigaku Inc., 2007)'
_computing_data_reduction 'CrystalClear (Rigaku Inc., 2007)'
_computing_molecular_graphics 'Bruker SHELXTL'
_computing_publication_material 'Bruker SHELXTL'
_computing_structure_refinement 'SHELXL-97 (Sheldrick, 1997)'
_computing_structure_solution 'SHELXS-97 (Sheldrick, 1990)'
_diffrn_ambient_temperature 293(2)
_diffrn_detector_area_resol_mean 13.6612
_diffrn_measured_fraction_theta_full 0.997
_diffrn_measured_fraction_theta_max 0.997
_diffrn_measurement_device_type SCXMini
_diffrn_measurement_method CCD_Profile_fitting
_diffrn_radiation_monochromator graphite
_diffrn_radiation_source 'fine-focus sealed tube'
_diffrn_radiation_type MoK\a
_diffrn_radiation_wavelength 0.71073
_diffrn_reflns_av_R_equivalents 0.0285
_diffrn_reflns_av_sigmaI/netI 0.0151
_diffrn_reflns_limit_h_max 11
_diffrn_reflns_limit_h_min -13
_diffrn_reflns_limit_k_max 13
_diffrn_reflns_limit_k_min -12
_diffrn_reflns_limit_l_max 5
_diffrn_reflns_limit_l_min -5
_diffrn_reflns_number 2912
_diffrn_reflns_theta_full 27.44
_diffrn_reflns_theta_max 27.44
_diffrn_reflns_theta_min 4.04
_exptl_absorpt_coefficient_mu 26.184
_exptl_absorpt_correction_T_max 1.0000
_exptl_absorpt_correction_T_min 0.5817
_exptl_absorpt_correction_type multi-scan
_exptl_crystal_colour gray
_exptl_crystal_density_diffrn 6.572
_exptl_crystal_density_method 'not measured'
_exptl_crystal_description rod
_exptl_crystal_F_000 620
_exptl_crystal_size_max 0.13
_exptl_crystal_size_mid 0.12
_exptl_crystal_size_min 0.09
_refine_diff_density_max 1.809
_refine_diff_density_min -1.790
_refine_diff_density_rms 0.195
_refine_ls_extinction_coef 0.0020(4)
_refine_ls_extinction_expression Fc^*^=kFc[1+0.001xFc^2^\l^3^/sin(2\q)]^-1/4^
_refine_ls_extinction_method SHELXL
_refine_ls_goodness_of_fit_ref 1.216
_refine_ls_matrix_type full
_refine_ls_number_parameters 23
_refine_ls_number_reflns 322
_refine_ls_number_restraints 13
_refine_ls_restrained_S_all 1.412
_refine_ls_R_factor_all 0.0210
_refine_ls_R_factor_gt 0.0202
_refine_ls_shift/su_max 0.001
_refine_ls_shift/su_mean 0.000
_refine_ls_structure_factor_coef Fsqd
_refine_ls_weighting_details 'calc w=1/[\s^2^(Fo^2^)+(0.0082P)^2^+2.7650P] where P=(Fo^2^+2Fc^2^)/3'
_refine_ls_weighting_scheme calc
_refine_ls_wR_factor_gt 0.0386
_refine_ls_wR_factor_ref 0.0389
_reflns_number_gt 316
_reflns_number_total 322
_reflns_threshold_expression >2sigma(I)
_cod_data_source_file cm201574a_si_001.cif
_cod_data_source_block Cs0.76La2Cu5.24Te6
_cod_depositor_comments
;
The following automatic conversions were performed:

'_symmetry_cell_setting' value 'Hexagonal' changed to 'hexagonal'
according to /home/saulius/struct/CIF-dictionaries/cif_core.dic
dictionary named 'cif_core.dic' version 2.4.1 from
2010-06-29.

'_exptl_absorpt_correction_type' value 'Multi-scan'
changed to 'multi-scan' according to
/home/saulius/struct/CIF-dictionaries/cif_core.dic dictionary named
'cif_core.dic' version 2.4.1 from 2010-06-29.

Automatic conversion script
Id: cif_fix_values 1715 2011-07-08 13:25:40Z adriana 
;
_cod_original_sg_symbol_H-M P6(3)/m
_cod_database_code 4000801

loop_
_symmetry_equiv_pos_as_xyz
'x, y, z'
'-y, x-y, z'
'-x+y, -x, z'
'-x, -y, z+1/2'
'y, -x+y, z+1/2'
'x-y, x, z+1/2'
'-x, -y, -z'
'y, -x+y, -z'
'x-y, x, -z'
'x, y, -z-1/2'
'-y, x-y, -z-1/2'
'-x+y, -x, -z-1/2'

loop_
_atom_site_label
_atom_site_type_symbol
_atom_site_fract_x
_atom_site_fract_y
_atom_site_fract_z
_atom_site_U_iso_or_equiv
_atom_site_adp_type
_atom_site_occupancy
_atom_site_symmetry_multiplicity
_atom_site_calc_flag
_atom_site_refinement_flags
Cs1 Cs 0.0000 0.0000 0.2500 0.058(4) Uani 0.248(10) 6 d SPU
Cs2 Cs 0.0000 0.0000 0.0000 0.052(5) Uani 0.129(10) 6 d SPU
La La 0.6667 0.3333 0.2500 0.0169(2) Uani 1 6 d S
Cu Cu 0.56834(14) 0.60399(15) 0.2500 0.0216(3) Uani 0.8744(19) 2 d SP
Te Te 0.27676(6) 0.39343(6) 0.2500 0.0173(2) Uani 1 2 d S

loop_
_atom_site_aniso_label
_atom_site_aniso_U_11
_atom_site_aniso_U_22
_atom_site_aniso_U_33
_atom_site_aniso_U_23
_atom_site_aniso_U_13
_atom_site_aniso_U_12
Cs1 0.0200(19) 0.0200(19) 0.133(10) 0.000 0.000 0.0100(10)
Cs2 0.026(4) 0.026(4) 0.105(13) 0.000 0.000 0.0131(19)
La 0.0214(3) 0.0214(3) 0.0078(4) 0.000 0.000 0.01071(15)
Cu 0.0236(6) 0.0296(7) 0.0161(6) 0.000 0.000 0.0165(5)
Te 0.0202(3) 0.0229(3) 0.0115(3) 0.000 0.000 0.0129(2)

loop_
_atom_type_symbol
_atom_type_description
_atom_type_scat_dispersion_real
_atom_type_scat_dispersion_imag
_atom_type_scat_source
Cu Cu 0.3201 1.2651 'International Tables Vol C Tables 4.2.6.8 and 6.1.1.4'
Te Te -0.5308 1.6751 'International Tables Vol C Tables 4.2.6.8 and 6.1.1.4'
Cs Cs -0.3680 2.1192 'International Tables Vol C Tables 4.2.6.8 and 6.1.1.4'
La La -0.2871 2.4523 'International Tables Vol C Tables 4.2.6.8 and 6.1.1.4'

loop_
_geom_angle_atom_site_label_1
_geom_angle_atom_site_label_2
_geom_angle_atom_site_label_3
_geom_angle
_geom_angle_site_symmetry_1
_geom_angle_site_symmetry_3
Cs2 Cs1 Cs2 180.0 4 .
Cs2 Cs1 Cs1 0.0 4 7_556
Cs2 Cs1 Cs1 180.0 . 7_556
Cs2 Cs1 Cs1 180.0 4 7
Cs2 Cs1 Cs1 0.0 . 7
Cs1 Cs1 Cs1 180.0 7_556 7
Cs2 Cs1 Cs2 180.0 4 4_554
Cs2 Cs1 Cs2 0.0 . 4_554
Cs1 Cs1 Cs2 180.0 7_556 4_554
Cs1 Cs1 Cs2 0.0 7 4_554
Cs2 Cs1 Cs2 0.0 4 1_556
Cs2 Cs1 Cs2 180.0 . 1_556
Cs1 Cs1 Cs2 0.0 7_556 1_556
Cs1 Cs1 Cs2 180.0 7 1_556
Cs2 Cs1 Cs2 180.0 4_554 1_556
Cs2 Cs1 Te 90.0 4 .
Cs2 Cs1 Te 90.0 . .
Cs1 Cs1 Te 90.0 7_556 .
Cs1 Cs1 Te 90.0 7 .
Cs2 Cs1 Te 90.0 4_554 .
Cs2 Cs1 Te 90.0 1_556 .
Cs2 Cs1 Te 90.0 4 2
Cs2 Cs1 Te 90.0 . 2
Cs1 Cs1 Te 90.0 7_556 2
Cs1 Cs1 Te 90.0 7 2
Cs2 Cs1 Te 90.0 4_554 2
Cs2 Cs1 Te 90.0 1_556 2
Te Cs1 Te 120.0 . 2
Cs2 Cs1 Te 90.0 4 3
Cs2 Cs1 Te 90.0 . 3
Cs1 Cs1 Te 90.0 7_556 3
Cs1 Cs1 Te 90.0 7 3
Cs2 Cs1 Te 90.0 4_554 3
Cs2 Cs1 Te 90.0 1_556 3
Te Cs1 Te 120.0 . 3
Te Cs1 Te 120.0 2 3
Cs2 Cs1 Te 120.971(5) 4 7
Cs2 Cs1 Te 59.029(5) . 7
Cs1 Cs1 Te 120.971(5) 7_556 7
Cs1 Cs1 Te 59.029(5) 7 7
Cs2 Cs1 Te 59.029(6) 4_554 7
Cs2 Cs1 Te 120.971(5) 1_556 7
Te Cs1 Te 149.029(6) . 7
Te Cs1 Te 64.614(2) 2 7
Te Cs1 Te 64.614(2) 3 7
Cs2 Cs1 Te 59.029(5) 4 8_556
Cs2 Cs1 Te 120.971(5) . 8_556
Cs1 Cs1 Te 59.029(5) 7_556 8_556
Cs1 Cs1 Te 120.971(5) 7 8_556
Cs2 Cs1 Te 120.971(6) 4_554 8_556
Cs2 Cs1 Te 59.029(5) 1_556 8_556
Te Cs1 Te 64.614(2) . 8_556
Te Cs1 Te 149.029(5) 2 8_556
Te Cs1 Te 64.614(2) 3 8_556
Te Cs1 Te 129.228(3) 7 8_556
Cs2 Cs1 Te 59.029(5) 4 7_556
Cs2 Cs1 Te 120.971(5) . 7_556
Cs1 Cs1 Te 59.029(5) 7_556 7_556
Cs1 Cs1 Te 120.971(5) 7 7_556
Cs2 Cs1 Te 120.971(5) 4_554 7_556
Cs2 Cs1 Te 59.029(5) 1_556 7_556
Te Cs1 Te 149.029(6) . 7_556
Te Cs1 Te 64.614(2) 2 7_556
Te Cs1 Te 64.614(2) 3 7_556
Te Cs1 Te 61.943(11) 7 7_556
Te Cs1 Te 95.898(7) 8_556 7_556
Cs1 Cs2 Cs1 180.0 7 .
Cs1 Cs2 Cs2 180.0 7 4
Cs1 Cs2 Cs2 0.0 . 4
Cs1 Cs2 Cs2 0.0 7 4_554
Cs1 Cs2 Cs2 180.0 . 4_554
Cs2 Cs2 Cs2 180.0 4 4_554
Cs1 Cs2 Cs1 0.0 7 1_554
Cs1 Cs2 Cs1 180.0 . 1_554
Cs2 Cs2 Cs1 180.0 4 1_554
Cs2 Cs2 Cs1 0.0 4_554 1_554
Cs1 Cs2 Cs1 180.0 7 7_556
Cs1 Cs2 Cs1 0.0 . 7_556
Cs2 Cs2 Cs1 0.0 4 7_556
Cs2 Cs2 Cs1 180.0 4_554 7_556
Cs1 Cs2 Cs1 180.0 1_554 7_556
Cs1 Cs2 Te 73.296(3) 7 7
Cs1 Cs2 Te 106.704(3) . 7
Cs2 Cs2 Te 106.704(3) 4 7
Cs2 Cs2 Te 73.296(3) 4_554 7
Cs1 Cs2 Te 73.296(3) 1_554 7
Cs1 Cs2 Te 106.704(3) 7_556 7
Cs1 Cs2 Te 106.704(3) 7 .
Cs1 Cs2 Te 73.296(3) . .
Cs2 Cs2 Te 73.296(3) 4 .
Cs2 Cs2 Te 106.704(3) 4_554 .
Cs1 Cs2 Te 106.704(3) 1_554 .
Cs1 Cs2 Te 73.296(3) 7_556 .
Te Cs2 Te 180.0 7 .
Cs1 Cs2 Te 106.704(3) 7 2
Cs1 Cs2 Te 73.296(3) . 2
Cs2 Cs2 Te 73.296(3) 4 2
Cs2 Cs2 Te 106.704(3) 4_554 2
Cs1 Cs2 Te 106.704(3) 1_554 2
Cs1 Cs2 Te 73.296(3) 7_556 2
Te Cs2 Te 67.909(3) 7 2
Te Cs2 Te 112.091(3) . 2
Cs1 Cs2 Te 73.296(3) 7 8
Cs1 Cs2 Te 106.704(3) . 8
Cs2 Cs2 Te 106.704(3) 4 8
Cs2 Cs2 Te 73.296(3) 4_554 8
Cs1 Cs2 Te 73.296(3) 1_554 8
Cs1 Cs2 Te 106.704(3) 7_556 8
Te Cs2 Te 112.091(3) 7 8
Te Cs2 Te 67.909(3) . 8
Te Cs2 Te 180.0 2 8
Cs1 Cs2 Te 73.296(3) 7 9
Cs1 Cs2 Te 106.704(3) . 9
Cs2 Cs2 Te 106.704(3) 4 9
Cs2 Cs2 Te 73.296(3) 4_554 9
Cs1 Cs2 Te 73.296(3) 1_554 9
Cs1 Cs2 Te 106.704(3) 7_556 9
Te Cs2 Te 112.091(3) 7 9
Te Cs2 Te 67.909(3) . 9
Te Cs2 Te 67.909(3) 2 9
Te Cs2 Te 112.091(3) 8 9
Cs1 Cs2 Te 106.704(3) 7 3
Cs1 Cs2 Te 73.296(3) . 3
Cs2 Cs2 Te 73.296(3) 4 3
Cs2 Cs2 Te 106.704(3) 4_554 3
Cs1 Cs2 Te 106.704(3) 1_554 3
Cs1 Cs2 Te 73.296(3) 7_556 3
Te Cs2 Te 67.909(3) 7 3
Te Cs2 Te 112.091(3) . 3
Te Cs2 Te 112.091(3) 2 3
Te Cs2 Te 67.909(3) 8 3
Te Cs2 Te 180.000(13) 9 3
Te La Te 80.123(15) 9_656 9_655
Te La Te 135.001(5) 9_656 8
Te La Te 83.030(11) 9_655 8
Te La Te 83.030(11) 9_656 8_556
Te La Te 135.001(5) 9_655 8_556
Te La Te 80.123(15) 8 8_556
Te La Te 83.030(11) 9_656 7_666
Te La Te 135.001(5) 9_655 7_666
Te La Te 135.001(5) 8 7_666
Te La Te 83.030(11) 8_556 7_666
Te La Te 135.001(5) 9_656 7_665
Te La Te 83.030(11) 9_655 7_665
Te La Te 83.030(11) 8 7_665
Te La Te 135.001(5) 8_556 7_665
Te La Te 80.123(15) 7_666 7_665
Te La Cu 46.638(13) 9_656 3_665
Te La Cu 46.638(13) 9_655 3_665
Te La Cu 129.505(14) 8 3_665
Te La Cu 129.505(14) 8_556 3_665
Te La Cu 92.893(19) 7_666 3_665
Te La Cu 92.893(19) 7_665 3_665
Te La Cu 92.893(19) 9_656 2_655
Te La Cu 92.893(19) 9_655 2_655
Te La Cu 46.638(13) 8 2_655
Te La Cu 46.638(13) 8_556 2_655
Te La Cu 129.505(14) 7_666 2_655
Te La Cu 129.505(14) 7_665 2_655
Cu La Cu 120.0 3_665 2_655
Te La Cu 129.505(14) 9_656 .
Te La Cu 129.505(14) 9_655 .
Te La Cu 92.893(19) 8 .
Te La Cu 92.893(19) 8_556 .
Te La Cu 46.638(13) 7_666 .
Te La Cu 46.638(13) 7_665 .
Cu La Cu 120.0 3_665 .
Cu La Cu 120.0 2_655 .
Te La Cu 95.317(19) 9_656 8
Te La Cu 46.02(2) 9_655 8
Te La Cu 45.71(2) 8 8
Te La Cu 95.098(19) 8_556 8
Te La Cu 177.630(13) 7_666 8
Te La Cu 102.242(16) 7_665 8
Cu La Cu 87.17(4) 3_665 8
Cu La Cu 48.76(3) 2_655 8
Cu La Cu 135.12(3) . 8
Te La Cu 46.02(2) 9_656 8_556
Te La Cu 95.317(19) 9_655 8_556
Te La Cu 95.098(19) 8 8_556
Te La Cu 45.71(2) 8_556 8_556
Te La Cu 102.242(16) 7_666 8_556
Te La Cu 177.630(13) 7_665 8_556
Cu La Cu 87.17(4) 3_665 8_556
Cu La Cu 48.76(3) 2_655 8_556
Cu La Cu 135.12(3) . 8_556
Cu La Cu 75.39(3) 8 8_556
Te La Cu 45.71(2) 9_656 9_656
Te La Cu 95.098(19) 9_655 9_656
Te La Cu 177.630(13) 8 9_656
Te La Cu 102.242(16) 8_556 9_656
Te La Cu 46.02(2) 7_666 9_656
Te La Cu 95.317(19) 7_665 9_656
Cu La Cu 48.76(3) 3_665 9_656
Cu La Cu 135.12(3) 2_655 9_656
Cu La Cu 87.17(4) . 9_656
Cu La Cu 133.390(8) 8 9_656
Cu La Cu 86.510(18) 8_556 9_656
Te Cu Te 107.64(5) 7_666 7_665
Te Cu Te 115.33(3) 7_666 .
Te Cu Te 115.33(3) 7_665 .
Te Cu Te 102.73(4) 7_666 2_665
Te Cu Te 102.73(4) 7_665 2_665
Te Cu Te 111.64(5) . 2_665
Te Cu Cu 133.10(7) 7_666 7_665
Te Cu Cu 57.74(3) 7_665 7_665
Te Cu Cu 57.59(4) . 7_665
Te Cu Cu 123.42(5) 2_665 7_665
Te Cu Cu 57.74(3) 7_666 7_666
Te Cu Cu 133.10(7) 7_665 7_666
Te Cu Cu 57.59(4) . 7_666
Te Cu Cu 123.42(5) 2_665 7_666
Cu Cu Cu 97.86(8) 7_665 7_666
Te Cu La 65.76(3) 7_666 .
Te Cu La 65.76(3) 7_665 .
Te Cu La 90.52(4) . .
Te Cu La 157.84(5) 2_665 .
Cu Cu La 67.98(5) 7_665 .
Cu Cu La 67.98(5) 7_666 .
Te Cu La 161.78(4) 7_666 7_665
Te Cu La 87.862(16) 7_665 7_665
Te Cu La 63.67(2) . 7_665
Te Cu La 63.54(2) 2_665 7_665
Cu Cu La 63.27(3) 7_665 7_665
Cu Cu La 118.17(6) 7_666 7_665
La Cu La 131.24(3) . 7_665
Te Cu La 87.862(16) 7_666 7_666
Te Cu La 161.78(4) 7_665 7_666
Te Cu La 63.67(2) . 7_666
Te Cu La 63.54(2) 2_665 7_666
Cu Cu La 118.17(6) 7_665 7_666
Cu Cu La 63.27(3) 7_666 7_666
La Cu La 131.24(3) . 7_666
La Cu La 75.39(3) 7_665 7_666
Te Cu Cs1 70.16(3) 7_666 1_665
Te Cu Cs1 70.16(3) 7_665 1_665
Te Cu Cs1 168.65(4) . 1_665
Te Cu Cs1 57.02(3) 2_665 1_665
Cu Cu Cs1 126.89(4) 7_665 1_665
Cu Cu Cs1 126.89(4) 7_666 1_665
La Cu Cs1 100.82(3) . 1_665
La Cu Cs1 107.82(3) 7_665 1_665
La Cu Cs1 107.82(3) 7_666 1_665
Te Cu Cs2 58.19(2) 7_666 4_665
Te Cu Cs2 82.47(3) 7_665 4_665
Te Cu Cs2 161.89(3) . 4_665
Te Cu Cs2 58.15(3) 2_665 4_665
Cu Cu Cs2 140.08(5) 7_665 4_665
Cu Cu Cs2 113.39(4) 7_666 4_665
La Cu Cs2 100.49(3) . 4_665
La Cu Cs2 116.53(3) 7_665 4_665
La Cu Cs2 98.43(2) 7_666 4_665
Cs1 Cu Cs2 14.203(5) 1_665 4_665
Te Cu Cs2 82.47(3) 7_666 1_665
Te Cu Cs2 58.19(2) 7_665 1_665
Te Cu Cs2 161.89(3) . 1_665
Te Cu Cs2 58.15(3) 2_665 1_665
Cu Cu Cs2 113.39(4) 7_665 1_665
Cu Cu Cs2 140.08(5) 7_666 1_665
La Cu Cs2 100.49(3) . 1_665
La Cu Cs2 98.43(2) 7_665 1_665
La Cu Cs2 116.53(3) 7_666 1_665
Cs1 Cu Cs2 14.203(5) 1_665 1_665
Cs2 Cu Cs2 28.407(9) 4_665 1_665
Cu Te Cu 107.64(5) 7_666 7_665
Cu Te Cu 64.67(3) 7_666 .
Cu Te Cu 64.67(3) 7_665 .
Cu Te Cu 125.76(2) 7_666 3_565
Cu Te Cu 125.76(2) 7_665 3_565
Cu Te Cu 128.36(5) . 3_565
Cu Te La 67.61(3) 7_666 7_666
Cu Te La 131.15(3) 7_665 7_666
Cu Te La 70.62(2) . 7_666
Cu Te La 70.44(2) 3_565 7_666
Cu Te La 131.15(3) 7_666 7_665
Cu Te La 67.61(3) 7_665 7_665
Cu Te La 70.62(2) . 7_665
Cu Te La 70.44(2) 3_565 7_665
La Te La 80.123(15) 7_666 7_665
Cu Te Cs1 98.24(3) 7_666 .
Cu Te Cs1 98.24(3) 7_665 .
Cu Te Cs1 147.61(3) . .
Cu Te Cs1 84.03(3) 3_565 .
La Te Cs1 130.518(11) 7_666 .
La Te Cs1 130.518(11) 7_665 .
Cu Te Cs2 111.67(3) 7_666 .
Cu Te Cs2 84.56(3) 7_665 .
Cu Te Cs2 143.98(3) . .
Cu Te Cs2 84.28(3) 3_565 .
La Te Cs2 143.830(13) 7_666 .
La Te Cs2 115.931(9) 7_665 .
Cs1 Te Cs2 16.704(3) . .
Cu Te Cs2 84.56(3) 7_666 4
Cu Te Cs2 111.67(3) 7_665 4
Cu Te Cs2 143.98(3) . 4
Cu Te Cs2 84.28(3) 3_565 4
La Te Cs2 115.931(9) 7_666 4
La Te Cs2 143.830(13) 7_665 4
Cs1 Te Cs2 16.704(3) . 4
Cs2 Te Cs2 33.408(7) . 4
Cu Te Cs1 122.57(3) 7_666 7
Cu Te Cs1 72.99(3) 7_665 7
Cu Te Cs1 136.39(2) . 7
Cu Te Cs1 84.88(3) 3_565 7
La Te Cs1 152.656(15) 7_666 7
La Te Cs1 103.053(9) 7_665 7
Cs1 Te Cs1 30.971(5) . 7
Cs2 Te Cs1 14.267(2) . 7
Cs2 Te Cs1 47.676(9) 4 7
Cu Te Cs1 72.99(3) 7_666 7_556
Cu Te Cs1 122.57(3) 7_665 7_556
Cu Te Cs1 136.39(2) . 7_556
Cu Te Cs1 84.88(3) 3_565 7_556
La Te Cs1 103.053(9) 7_666 7_556
La Te Cs1 152.656(15) 7_665 7_556
Cs1 Te Cs1 30.971(5) . 7_556
Cs2 Te Cs1 47.676(9) . 7_556
Cs2 Te Cs1 14.267(2) 4 7_556
Cs1 Te Cs1 61.943(11) 7 7_556

loop_
_geom_bond_atom_site_label_1
_geom_bond_atom_site_label_2
_geom_bond_distance
_geom_bond_site_symmetry_2
La Te 3.2913(5) 9_656
La Te 3.2913(5) 9_655
La Te 3.2913(5) 8
La Te 3.2913(5) 8_556
La Te 3.2913(5) 7_666
La Te 3.2913(5) 7_665
La Cu 3.3375(12) 3_665
La Cu 3.3375(12) 2_655
La Cu 3.3375(12) .
La Cu 3.4642(10) 8
La Cu 3.4642(10) 8_556
La Cu 3.4642(10) 9_656
Cu Te 2.6243(8) 7_666
Cu Te 2.6243(8) 7_665
Cu Te 2.6288(14) .
Cu Te 2.6453(14) 2_665
Cu Cu 2.8098(17) 7_665
Cu Cu 2.8098(17) 7_666
Cu La 3.4642(10) 7_665
Cu La 3.4642(10) 7_666
Te Cu 2.6243(8) 7_666
Te Cu 2.6243(8) 7_665
Te Cu 2.6453(14) 3_565
Te La 3.2913(5) 7_666
Te La 3.2913(5) 7_665
